data_1508655
loop_
_publ_author_name
'Huang, Guan-Jhih'
'Ho, Jinn-Hsuan'
'Prabhakar, Ch'
'Liu, Yi-Hung'
'Peng, Shie-Ming'
'Yang, Jye-Shane'

_publ_section_title
;
 Site-selective hydrogen-bonding-induced fluorescence quenching of highly
 solvatofluorochromic GFP-like chromophores.
;
_journal_issue 19
_journal_name_full 'Organic letters'
_journal_page_first 5034
_journal_page_last 5037
_journal_paper_doi 10.1021/ol302237k
_journal_volume 14
_journal_year 2012
_chemical_formula_sum 'C14 H17 N3 O'
_chemical_formula_weight 243.31
_chemical_name_systematic
; 
 ? 
;
_space_group_IT_number 14
_symmetry_cell_setting monoclinic
_symmetry_space_group_name_Hall '-P 2yn'
_symmetry_space_group_name_H-M 'P 1 21/n 1'
_atom_sites_solution_hydrogens geom
_atom_sites_solution_primary direct
_atom_sites_solution_secondary difmap
_audit_creation_method SHELXL-97
_cell_angle_alpha 90.00
_cell_angle_beta 116.611(11)
_cell_angle_gamma 90.00
_cell_formula_units_Z 4
_cell_length_a 7.3253(6)
_cell_length_b 24.5749(12)
_cell_length_c 8.0859(7)
_cell_measurement_reflns_used 1216
_cell_measurement_temperature 295(2)
_cell_measurement_theta_max 70.3925
_cell_measurement_theta_min 3.5908
_cell_volume 1301.4(2)
_computing_cell_refinement
; 
CrysAlis RED, Oxford Diffraction Ltd., 
Version 1.171.32.29 (release 10-06-2008 CrysAlis171 .NET) 
(compiled Jun 10 2008,16:49:55) 
Empirical absorption correction using spherical harmonics, 
 implemented in SCALE3 ABSPACK scaling algorithm. 
;
_computing_data_collection
; 
CrysAlis RED, Oxford Diffraction Ltd., 
Version 1.171.32.29 (release 10-06-2008 CrysAlis171 .NET) 
(compiled Jun 10 2008,16:49:55) 
Empirical absorption correction using spherical harmonics, 
 implemented in SCALE3 ABSPACK scaling algorithm. 
;
_computing_data_reduction
; 
CrysAlis RED, Oxford Diffraction Ltd., 
Version 1.171.32.29 (release 10-06-2008 CrysAlis171 .NET) 
(compiled Jun 10 2008,16:49:55) 
Empirical absorption correction using spherical harmonics, 
 implemented in SCALE3 ABSPACK scaling algorithm. 
;
_computing_molecular_graphics SHELXTL
_computing_publication_material SHELXTL
_computing_structure_refinement 'SHELXL-97 (Sheldrick, 1997)'
_computing_structure_solution 'SHELXS-97 (Sheldrick, 1990)'
_diffrn_ambient_temperature 295(2)
_diffrn_measured_fraction_theta_full 0.987
_diffrn_measured_fraction_theta_max 0.987
_diffrn_measurement_device_type 'Oxford Diffraction Gemini A'
_diffrn_measurement_method CCD
_diffrn_radiation_monochromator graphite
_diffrn_radiation_source 'fine-focus sealed tube'
_diffrn_radiation_type CuK\a
_diffrn_radiation_wavelength 1.54178
_diffrn_reflns_av_R_equivalents 0.0306
_diffrn_reflns_av_sigmaI/netI 0.0321
_diffrn_reflns_limit_h_max 8
_diffrn_reflns_limit_h_min -8
_diffrn_reflns_limit_k_max 27
_diffrn_reflns_limit_k_min -29
_diffrn_reflns_limit_l_max 8
_diffrn_reflns_limit_l_min -9
_diffrn_reflns_number 6347
_diffrn_reflns_theta_full 67.99
_diffrn_reflns_theta_max 67.99
_diffrn_reflns_theta_min 3.60
_exptl_absorpt_coefficient_mu 0.643
_exptl_absorpt_correction_T_max 1.00000
_exptl_absorpt_correction_T_min 0.61959
_exptl_absorpt_correction_type multi-scan
_exptl_absorpt_process_details
; 
CrysAlis RED, Oxford Diffraction Ltd., 
Version 1.171.32.29 (release 10-06-2008 CrysAlis171 .NET) 
(compiled Jun 10 2008,16:49:55) 
Empirical absorption correction using spherical harmonics, 
 implemented in SCALE3 ABSPACK scaling algorithm. 
;
_exptl_crystal_density_diffrn 1.242
_exptl_crystal_density_method 'not measured'
_exptl_crystal_F_000 520
_exptl_crystal_size_max 0.15
_exptl_crystal_size_mid 0.15
_exptl_crystal_size_min 0.10
_refine_diff_density_max 0.183
_refine_diff_density_min -0.144
_refine_diff_density_rms 0.035
_refine_ls_extinction_coef 0.0020(6)
_refine_ls_extinction_expression Fc^*^=kFc[1+0.001xFc^2^\l^3^/sin(2\q)]^-1/4^
_refine_ls_extinction_method SHELXL
_refine_ls_goodness_of_fit_ref 1.022
_refine_ls_hydrogen_treatment mixed
_refine_ls_matrix_type full
_refine_ls_number_parameters 182
_refine_ls_number_reflns 2340
_refine_ls_number_restraints 0
_refine_ls_restrained_S_all 1.022
_refine_ls_R_factor_all 0.0930
_refine_ls_R_factor_gt 0.0557
_refine_ls_shift/su_max 0.007
_refine_ls_shift/su_mean 0.000
_refine_ls_structure_factor_coef Fsqd
_refine_ls_weighting_details 'calc w=1/[\s^2^(Fo^2^)+(0.0885P)^2^+0.2348P] where P=(Fo^2^+2Fc^2^)/3'
_refine_ls_weighting_scheme calc
_refine_ls_wR_factor_gt 0.1431
_refine_ls_wR_factor_ref 0.1738
_reflns_number_gt 1511
_reflns_number_total 2340
_reflns_threshold_expression >2sigma(I)
_cod_data_source_file ol302237k_si_002.cif
_cod_data_source_block m-DMABDI
_cod_depositor_comments
;
The following automatic conversions were performed:

'_symmetry_cell_setting' value 'Monoclinic' changed to 'monoclinic'
according to /home/saulius/struct/CIF-dictionaries/cif_core.dic
dictionary named 'cif_core.dic' version 2.4.2 from 2011-04-26.

Automatic conversion script
Id: cif_fix_values 1891 2012-01-12 08:04:46Z andrius 
;
_cod_original_cell_volume 1301.4(3)
_cod_original_sg_symbol_H-M P2(1)/n
_cod_database_code 1508655

loop_
_symmetry_equiv_pos_as_xyz
'x, y, z'
'-x+1/2, y+1/2, -z+1/2'
'-x, -y, -z'
'x-1/2, -y-1/2, z-1/2'

loop_
_atom_site_label
_atom_site_type_symbol
_atom_site_fract_x
_atom_site_fract_y
_atom_site_fract_z
_atom_site_U_iso_or_equiv
_atom_site_adp_type
_atom_site_occupancy
_atom_site_symmetry_multiplicity
_atom_site_calc_flag
_atom_site_refinement_flags
O1 O 0.5502(4) 0.02166(8) 1.2565(3) 0.0837(7) Uani 1 1 d .
N1 N 0.5611(3) 0.10149(10) 1.4110(3) 0.0657(6) Uani 1 1 d .
N2 N 0.4051(3) 0.16030(9) 1.1751(3) 0.0627(6) Uani 1 1 d .
N3 N -0.0258(5) 0.10425(12) 0.2491(3) 0.0946(9) Uani 1 1 d .
C1 C 0.5128(4) 0.07009(12) 1.2563(3) 0.0620(6) Uani 1 1 d .
C2 C 0.4935(4) 0.15403(11) 1.3537(4) 0.0625(7) Uani 1 1 d .
C3 C 0.4080(4) 0.10881(10) 1.1009(3) 0.0564(6) Uani 1 1 d .
C4 C 0.6667(5) 0.08169(15) 1.5993(4) 0.0841(9) Uani 1 1 d .
H4A H 0.6952 0.0436 1.5982 0.126 Uiso 1 1 calc R
H4B H 0.5823 0.0871 1.6608 0.126 Uiso 1 1 calc R
H4C H 0.7925 0.1013 1.6638 0.126 Uiso 1 1 calc R
C5 C 0.5244(5) 0.19818(13) 1.4890(4) 0.0822(9) Uani 1 1 d .
H5A H 0.4677 0.2314 1.4240 0.123 Uiso 1 1 calc R
H5B H 0.6679 0.2030 1.5669 0.123 Uiso 1 1 calc R
H5C H 0.4578 0.1887 1.5637 0.123 Uiso 1 1 calc R
C6 C 0.3330(4) 0.09413(10) 0.9214(3) 0.0568(6) Uani 1 1 d .
H6A H 0.3533 0.0579 0.9005 0.068 Uiso 1 1 calc R
C7 C 0.2248(4) 0.12705(10) 0.7562(3) 0.0543(6) Uani 1 1 d .
C8 C 0.1834(4) 0.18240(10) 0.7619(4) 0.0622(7) Uani 1 1 d .
H8A H 0.2275 0.2002 0.8747 0.075 Uiso 1 1 calc R
C9 C 0.0767(4) 0.21016(12) 0.5991(4) 0.0720(8) Uani 1 1 d .
H9A H 0.0502 0.2470 0.6032 0.086 Uiso 1 1 calc R
C10 C 0.0081(4) 0.18483(12) 0.4301(4) 0.0703(7) Uani 1 1 d .
H10A H -0.0643 0.2048 0.3225 0.084 Uiso 1 1 calc R
C11 C 0.0457(4) 0.12960(11) 0.4177(4) 0.0647(7) Uani 1 1 d .
C12 C 0.1561(4) 0.10145(10) 0.5844(3) 0.0580(6) Uani 1 1 d .
H12A H 0.1842 0.0647 0.5803 0.070 Uiso 1 1 calc R
C13 C -0.1126(7) 0.1354(2) 0.0801(5) 0.0981(12) Uani 1 1 d .
H13A H -0.007(7) 0.1601(17) 0.077(5) 0.118 Uiso 1 1 d .
H13B H -0.138(6) 0.1114(18) -0.015(6) 0.118 Uiso 1 1 d .
H13C H -0.245(7) 0.1533(17) 0.055(6) 0.118 Uiso 1 1 d .
C14 C 0.0024(7) 0.04721(19) 0.2353(6) 0.0945(11) Uani 1 1 d .
H14A H -0.025(6) 0.0251(16) 0.320(5) 0.113 Uiso 1 1 d .
H14B H -0.072(6) 0.0395(16) 0.109(6) 0.113 Uiso 1 1 d .
H14C H 0.121(6) 0.0396(18) 0.256(6) 0.113 Uiso 1 1 d .

loop_
_atom_site_aniso_label
_atom_site_aniso_U_11
_atom_site_aniso_U_22
_atom_site_aniso_U_33
_atom_site_aniso_U_23
_atom_site_aniso_U_13
_atom_site_aniso_U_12
O1 0.1152(17) 0.0658(13) 0.0732(13) 0.0101(10) 0.0450(12) 0.0146(11)
N1 0.0699(14) 0.0761(15) 0.0529(13) -0.0007(11) 0.0290(11) -0.0064(11)
N2 0.0739(13) 0.0574(12) 0.0606(14) -0.0072(10) 0.0335(11) -0.0084(10)
N3 0.135(3) 0.0828(19) 0.0514(14) -0.0122(13) 0.0291(15) -0.0186(17)
C1 0.0674(16) 0.0646(16) 0.0585(15) -0.0001(12) 0.0323(13) -0.0035(12)
C2 0.0666(15) 0.0665(16) 0.0606(16) -0.0105(13) 0.0340(13) -0.0140(12)
C3 0.0632(14) 0.0532(13) 0.0561(14) -0.0033(11) 0.0297(12) -0.0057(11)
C4 0.082(2) 0.110(2) 0.0549(17) 0.0077(16) 0.0261(15) -0.0006(17)
C5 0.092(2) 0.091(2) 0.0725(19) -0.0237(16) 0.0449(17) -0.0244(17)
C6 0.0634(14) 0.0517(13) 0.0583(15) -0.0051(11) 0.0299(12) -0.0068(10)
C7 0.0555(13) 0.0544(13) 0.0538(14) -0.0035(11) 0.0253(11) -0.0053(10)
C8 0.0677(15) 0.0569(14) 0.0558(14) -0.0071(12) 0.0221(12) -0.0004(11)
C9 0.0716(17) 0.0615(15) 0.0727(18) -0.0014(14) 0.0233(14) 0.0060(12)
C10 0.0628(15) 0.0739(17) 0.0618(16) 0.0070(14) 0.0169(13) 0.0023(13)
C11 0.0666(15) 0.0710(17) 0.0549(15) -0.0039(13) 0.0257(12) -0.0142(12)
C12 0.0656(15) 0.0540(13) 0.0575(15) -0.0072(11) 0.0302(12) -0.0107(11)
C13 0.097(3) 0.134(4) 0.0516(18) -0.0020(19) 0.0229(18) -0.009(2)
C14 0.115(3) 0.100(3) 0.074(2) -0.0260(19) 0.047(2) -0.019(2)

loop_
_atom_type_symbol
_atom_type_description
_atom_type_scat_dispersion_real
_atom_type_scat_dispersion_imag
_atom_type_scat_source
C C 0.0181 0.0091 'International Tables Vol C Tables 4.2.6.8 and 6.1.1.4'
H H 0.0000 0.0000 'International Tables Vol C Tables 4.2.6.8 and 6.1.1.4'
N N 0.0311 0.0180 'International Tables Vol C Tables 4.2.6.8 and 6.1.1.4'
O O 0.0492 0.0322 'International Tables Vol C Tables 4.2.6.8 and 6.1.1.4'

loop_
_geom_angle_atom_site_label_1
_geom_angle_atom_site_label_2
_geom_angle_atom_site_label_3
_geom_angle
C1 N1 C2 108.1(2)
C1 N1 C4 124.5(3)
C2 N1 C4 127.3(2)
C2 N2 C3 105.8(2)
C11 N3 C14 121.3(3)
C11 N3 C13 120.8(3)
C14 N3 C13 117.7(3)
O1 C1 N1 125.4(2)
O1 C1 C3 131.0(2)
N1 C1 C3 103.6(2)
N2 C2 N1 114.0(2)
N2 C2 C5 124.6(3)
N1 C2 C5 121.4(3)
C6 C3 N2 128.6(2)
C6 C3 C1 123.0(2)
N2 C3 C1 108.4(2)
N1 C4 H4A 109.5
N1 C4 H4B 109.5
H4A C4 H4B 109.5
N1 C4 H4C 109.5
H4A C4 H4C 109.5
H4B C4 H4C 109.5
C2 C5 H5A 109.5
C2 C5 H5B 109.5
H5A C5 H5B 109.5
C2 C5 H5C 109.5
H5A C5 H5C 109.5
H5B C5 H5C 109.5
C3 C6 C7 129.0(2)
C3 C6 H6A 115.5
C7 C6 H6A 115.5
C12 C7 C8 118.9(2)
C12 C7 C6 117.9(2)
C8 C7 C6 123.2(2)
C9 C8 C7 119.3(2)
C9 C8 H8A 120.3
C7 C8 H8A 120.3
C8 C9 C10 121.7(3)
C8 C9 H9A 119.2
C10 C9 H9A 119.2
C9 C10 C11 121.0(3)
C9 C10 H10A 119.5
C11 C10 H10A 119.5
N3 C11 C10 120.8(3)
N3 C11 C12 122.0(3)
C10 C11 C12 117.2(2)
C7 C12 C11 121.9(2)
C7 C12 H12A 119.1
C11 C12 H12A 119.1
N3 C13 H13A 109(2)
N3 C13 H13B 107(3)
H13A C13 H13B 103(3)
N3 C13 H13C 114(2)
H13A C13 H13C 115(3)
H13B C13 H13C 107(3)
N3 C14 H14A 115(2)
N3 C14 H14B 105(3)
H14A C14 H14B 117(3)
N3 C14 H14C 112(3)
H14A C14 H14C 105(4)
H14B C14 H14C 102(3)

loop_
_geom_bond_atom_site_label_1
_geom_bond_atom_site_label_2
_geom_bond_distance
O1 C1 1.221(3)
N1 C1 1.374(3)
N1 C2 1.386(4)
N1 C4 1.449(4)
N2 C2 1.300(3)
N2 C3 1.405(3)
N3 C11 1.372(4)
N3 C14 1.429(5)
N3 C13 1.441(5)
C1 C3 1.487(4)
C2 C5 1.485(4)
C3 C6 1.350(3)
C4 H4A 0.9600
C4 H4B 0.9600
C4 H4C 0.9600
C5 H5A 0.9600
C5 H5B 0.9600
C5 H5C 0.9600
C6 C7 1.456(3)
C6 H6A 0.9300
C7 C12 1.397(3)
C7 C8 1.399(3)
C8 C9 1.374(4)
C8 H8A 0.9300
C9 C10 1.376(4)
C9 H9A 0.9300
C10 C11 1.397(4)
C10 H10A 0.9300
C11 C12 1.405(4)
C12 H12A 0.9300
C13 H13A 0.99(4)
C13 H13B 0.92(4)
C13 H13C 1.00(4)
C14 H14A 0.96(4)
C14 H14B 0.94(4)
C14 H14C 0.83(4)

loop_
_cod_related_entry_id
_cod_related_entry_code
_cod_related_entry_database
1 30652034 ChemSpider
